data_4061619
_journal_name_full Organometallics
_journal_paper_doi 10.1021/om050426s
_journal_year 2005
_chemical_formula_moiety 'C34 H34 Al B F15 N Si3, 0.5(C7 H8)'
_chemical_formula_sum 'C37.5 H38 Al B F15 N Si3'
_chemical_formula_weight 909.75
_space_group_IT_number 15
_symmetry_cell_setting monoclinic
_symmetry_space_group_name_Hall '-C 2yc'
_symmetry_space_group_name_H-M 'C 1 2/c 1'
_cell_angle_alpha 90.00
_cell_angle_beta 113.1518(7)
_cell_angle_gamma 90.00
_cell_formula_units_Z 8
_cell_length_a 21.4717(3)
_cell_length_b 16.2706(2)
_cell_length_c 25.7972(4)
_cell_measurement_temperature 173(2)
_cell_volume 8286.6(2)
_diffrn_ambient_temperature 173(2)
_exptl_crystal_density_diffrn 1.458
_cod_original_sg_symbol_H-M 'C 2/c'
_cod_original_formula_sum 'C37.50 H38 Al B F15 N Si3'
_cod_database_code 4061619

loop_
_symmetry_equiv_pos_as_xyz
'x, y, z'
'-x, y, -z+1/2'
'x+1/2, y+1/2, z'
'-x+1/2, y+1/2, -z+1/2'
'-x, -y, -z'
'x, -y, z-1/2'
'-x+1/2, -y+1/2, -z'
'x+1/2, -y+1/2, z-1/2'

loop_
_atom_site_label
_atom_site_type_symbol
_atom_site_fract_x
_atom_site_fract_y
_atom_site_fract_z
_atom_site_U_iso_or_equiv
_atom_site_adp_type
_atom_site_occupancy
_atom_site_symmetry_multiplicity
_atom_site_calc_flag
_atom_site_refinement_flags
_atom_site_disorder_assembly
_atom_site_disorder_group
Al1 Al 0.22081(3) 0.42486(4) 0.31034(3) 0.02480(16) Uani 1 1 d . . .
B1 B 0.17463(12) 0.46598(17) 0.44481(10) 0.0251(5) Uani 1 1 d . . .
N1 N 0.31371(9) 0.40408(12) 0.36262(7) 0.0266(4) Uani 1 1 d . . .
Si1 Si 0.31735(3) 0.56266(4) 0.32169(3) 0.02838(16) Uani 1 1 d . . .
Si2 Si 0.24544(4) 0.47876(5) 0.20611(3) 0.03622(18) Uani 1 1 d . . .
Si3 Si 0.15619(3) 0.59065(5) 0.24818(3) 0.0420(2) Uani 1 1 d . . .
C2 C 0.33622(13) 0.33449(16) 0.39235(10) 0.0353(6) Uani 1 1 d . . .
H2 H 0.3049 0.2919 0.3897 0.042 Uiso 1 1 calc R . .
C3 C 0.40345(14) 0.32357(19) 0.42638(11) 0.0471(7) Uani 1 1 d . . .
H3 H 0.4185 0.2742 0.4472 0.057 Uiso 1 1 calc R . .
C4 C 0.44869(13) 0.3854(2) 0.42976(12) 0.0547(8) Uani 1 1 d . . .
H4 H 0.4955 0.3789 0.4526 0.066 Uiso 1 1 calc R . .
C5 C 0.42535(12) 0.45681(19) 0.39968(11) 0.0456(7) Uani 1 1 d . . .
H5 H 0.4563 0.4999 0.4023 0.055 Uiso 1 1 calc R . .
C6 C 0.35723(11) 0.46679(15) 0.36561(9) 0.0297(5) Uani 1 1 d . . .
C7 C 0.23391(10) 0.52274(14) 0.27050(9) 0.0260(5) Uani 1 1 d . . .
C8 C 0.38079(13) 0.60047(18) 0.29445(12) 0.0442(7) Uani 1 1 d . . .
H8A H 0.4233 0.6135 0.3262 0.066 Uiso 1 1 calc R . .
H8B H 0.3634 0.6500 0.2717 0.066 Uiso 1 1 calc R . .
H8C H 0.3890 0.5578 0.2711 0.066 Uiso 1 1 calc R . .
C9 C 0.31723(15) 0.64188(17) 0.37356(11) 0.0483(7) Uani 1 1 d . . .
H9A H 0.3625 0.6456 0.4037 0.073 Uiso 1 1 calc R . .
H9B H 0.2844 0.6266 0.3897 0.073 Uiso 1 1 calc R . .
H9C H 0.3047 0.6952 0.3546 0.073 Uiso 1 1 calc R . .
C10 C 0.31095(15) 0.39506(18) 0.22824(12) 0.0500(7) Uani 1 1 d . . .
H10A H 0.3179 0.3746 0.1952 0.075 Uiso 1 1 calc R . .
H10B H 0.2955 0.3500 0.2454 0.075 Uiso 1 1 calc R . .
H10C H 0.3537 0.4169 0.2557 0.075 Uiso 1 1 calc R . .
C11 C 0.27262(15) 0.55642(19) 0.16490(11) 0.0487(7) Uani 1 1 d . . .
H11A H 0.3205 0.5479 0.1720 0.073 Uiso 1 1 calc R . .
H11B H 0.2664 0.6120 0.1767 0.073 Uiso 1 1 calc R . .
H11C H 0.2451 0.5497 0.1246 0.073 Uiso 1 1 calc R . .
C12 C 0.16639(16) 0.4313(2) 0.15385(11) 0.0589(9) Uani 1 1 d . . .
H12A H 0.1761 0.4057 0.1235 0.088 Uiso 1 1 calc R . .
H12B H 0.1317 0.4738 0.1381 0.088 Uiso 1 1 calc R . .
H12C H 0.1499 0.3894 0.1726 0.088 Uiso 1 1 calc R . .
C13 C 0.07766(13) 0.5264(2) 0.22707(13) 0.0645(10) Uani 1 1 d . . .
H13A H 0.0377 0.5621 0.2137 0.097 Uiso 1 1 calc R . .
H13B H 0.0785 0.4947 0.2596 0.097 Uiso 1 1 calc R . .
H13C H 0.0757 0.4887 0.1968 0.097 Uiso 1 1 calc R . .
C14 C 0.14655(17) 0.6598(2) 0.18699(14) 0.0701(10) Uani 1 1 d . . .
H14A H 0.1071 0.6955 0.1789 0.105 Uiso 1 1 calc R . .
H14B H 0.1402 0.6262 0.1537 0.105 Uiso 1 1 calc R . .
H14C H 0.1873 0.6936 0.1965 0.105 Uiso 1 1 calc R . .
C15 C 0.15412(16) 0.6618(2) 0.30422(14) 0.0626(9) Uani 1 1 d . . .
H15A H 0.1087 0.6855 0.2927 0.094 Uiso 1 1 calc R . .
H15B H 0.1872 0.7059 0.3099 0.094 Uiso 1 1 calc R . .
H15C H 0.1654 0.6313 0.3395 0.094 Uiso 1 1 calc R . .
C16 C 0.17291(13) 0.32315(16) 0.28014(10) 0.0380(6) Uani 1 1 d . . .
H16A H 0.1244 0.3345 0.2608 0.057 Uiso 1 1 calc R . .
H16B H 0.1802 0.2843 0.3110 0.057 Uiso 1 1 calc R . .
H16C H 0.1900 0.2994 0.2534 0.057 Uiso 1 1 calc R . .
C17 C 0.18320(12) 0.45941(16) 0.38293(9) 0.0260(5) Uani 1 1 d . . .
H17A H 0.1442(11) 0.4762(14) 0.3519(10) 0.026(6) Uiso 1 1 d . . .
H17B H 0.2225(12) 0.4933(15) 0.3855(9) 0.030(6) Uiso 1 1 d . . .
H17C H 0.1911(12) 0.3996(17) 0.3792(10) 0.039(7) Uiso 1 1 d . . .
C18 C 0.24451(10) 0.42391(15) 0.49133(8) 0.0258(5) Uani 1 1 d . . .
C19 C 0.24994(11) 0.35501(15) 0.52466(9) 0.0286(5) Uani 1 1 d . . .
C20 C 0.31044(12) 0.32222(15) 0.56193(9) 0.0341(6) Uani 1 1 d . . .
C21 C 0.37026(12) 0.35797(17) 0.56746(10) 0.0380(6) Uani 1 1 d . . .
C22 C 0.36866(11) 0.42521(17) 0.53530(10) 0.0369(6) Uani 1 1 d . . .
C23 C 0.30747(11) 0.45624(15) 0.49876(9) 0.0303(5) Uani 1 1 d . . .
C24 C 0.16589(10) 0.56329(15) 0.45856(9) 0.0271(5) Uani 1 1 d . . .
C25 C 0.20483(11) 0.60801(16) 0.50600(9) 0.0310(5) Uani 1 1 d . . .
C26 C 0.19325(13) 0.68920(17) 0.51490(10) 0.0374(6) Uani 1 1 d . . .
C27 C 0.13931(14) 0.72960(16) 0.47593(12) 0.0415(6) Uani 1 1 d . . .
C28 C 0.09750(13) 0.68834(17) 0.42911(11) 0.0404(6) Uani 1 1 d . . .
C29 C 0.11138(11) 0.60790(16) 0.42137(9) 0.0316(5) Uani 1 1 d . . .
C30 C 0.10523(10) 0.41858(14) 0.44245(9) 0.0264(5) Uani 1 1 d . . .
C31 C 0.06021(10) 0.37304(15) 0.39840(9) 0.0289(5) Uani 1 1 d . . .
C32 C 0.00299(11) 0.33528(15) 0.39938(10) 0.0325(5) Uani 1 1 d . . .
C33 C -0.01184(11) 0.34306(16) 0.44624(11) 0.0362(6) Uani 1 1 d . . .
C34 C 0.03012(12) 0.38901(17) 0.49095(10) 0.0357(6) Uani 1 1 d . . .
C35 C 0.08666(11) 0.42476(15) 0.48813(9) 0.0301(5) Uani 1 1 d . . .
F19 F 0.19399(6) 0.31402(9) 0.52295(5) 0.0370(3) Uani 1 1 d . . .
F20 F 0.31017(8) 0.25532(10) 0.59256(6) 0.0497(4) Uani 1 1 d . . .
F21 F 0.42963(7) 0.32742(11) 0.60341(7) 0.0586(5) Uani 1 1 d . . .
F22 F 0.42729(6) 0.46172(11) 0.53973(6) 0.0531(4) Uani 1 1 d . . .
F23 F 0.31084(6) 0.52445(9) 0.46988(5) 0.0381(3) Uani 1 1 d . . .
F25 F 0.25774(7) 0.57307(9) 0.54863(5) 0.0404(4) Uani 1 1 d . . .
F26 F 0.23436(8) 0.72796(10) 0.56215(7) 0.0530(4) Uani 1 1 d . . .
F27 F 0.12663(9) 0.80879(10) 0.48417(8) 0.0615(5) Uani 1 1 d . . .
F28 F 0.04242(8) 0.72596(11) 0.39138(7) 0.0614(5) Uani 1 1 d . . .
F29 F 0.06715(6) 0.57051(9) 0.37414(6) 0.0416(4) Uani 1 1 d . . .
F31 F 0.07037(6) 0.36131(9) 0.35030(5) 0.0384(3) Uani 1 1 d . . .
F32 F -0.03791(6) 0.29105(10) 0.35510(6) 0.0448(4) Uani 1 1 d . . .
F33 F -0.06645(7) 0.30507(11) 0.44847(7) 0.0530(4) Uani 1 1 d . . .
F34 F 0.01647(8) 0.39660(11) 0.53756(6) 0.0537(4) Uani 1 1 d . . .
F35 F 0.12705(7) 0.46702(9) 0.53445(5) 0.0406(4) Uani 1 1 d . . .
C71 C 0.47402(7) 0.42710(9) 0.21378(5) 0.0809(16) Uani 0.50 1 d PRU A -1
C72 C 0.49752(7) 0.49525(9) 0.24854(5) 0.0920(14) Uani 0.50 1 d PRU A -1
H72 H 0.4879 0.5490 0.2331 0.110 Uiso 0.50 1 calc PR A -1
C73 C 0.53503(7) 0.48471(9) 0.30593(5) 0.0961(17) Uani 0.50 1 d PRU A -1
H73 H 0.5511 0.5313 0.3297 0.115 Uiso 0.50 1 calc PR A -1
C74 C 0.54905(7) 0.40602(9) 0.32855(5) 0.102(2) Uani 0.50 1 d PRU A -1
H74 H 0.5747 0.3988 0.3678 0.123 Uiso 0.50 1 calc PR A -1
C75 C 0.52555(7) 0.33786(9) 0.29379(5) 0.0968(19) Uani 0.50 1 d PRU A -1
H75 H 0.5351 0.2841 0.3093 0.116 Uiso 0.50 1 calc PR A -1
C76 C 0.48806(7) 0.34839(9) 0.23645(5) 0.0879(17) Uani 0.50 1 d PRU A -1
H76 H 0.4720 0.3018 0.2127 0.106 Uiso 0.50 1 calc PR A -1
C77 C 0.43353(7) 0.43847(9) 0.15186(5) 0.117(3) Uani 0.50 1 d PRU A -1
H77A H 0.4483 0.3984 0.1307 0.176 Uiso 0.50 1 calc PR A -1
H77B H 0.4405 0.4942 0.1408 0.176 Uiso 0.50 1 calc PR A -1
H77C H 0.3854 0.4302 0.1437 0.176 Uiso 0.50 1 calc PR A -1

loop_
_atom_site_aniso_label
_atom_site_aniso_U_11
_atom_site_aniso_U_22
_atom_site_aniso_U_33
_atom_site_aniso_U_23
_atom_site_aniso_U_13
_atom_site_aniso_U_12
Al1 0.0253(3) 0.0271(4) 0.0216(3) -0.0006(3) 0.0088(3) -0.0035(3)
B1 0.0275(12) 0.0268(14) 0.0220(12) -0.0014(10) 0.0106(10) -0.0015(11)
N1 0.0295(9) 0.0270(11) 0.0252(9) -0.0013(8) 0.0127(8) 0.0016(8)
Si1 0.0302(3) 0.0255(4) 0.0296(3) -0.0029(3) 0.0120(3) -0.0048(3)
Si2 0.0488(4) 0.0384(4) 0.0263(3) -0.0055(3) 0.0200(3) -0.0139(3)
Si3 0.0349(3) 0.0507(5) 0.0425(4) 0.0226(4) 0.0173(3) 0.0127(3)
C2 0.0438(13) 0.0296(14) 0.0333(12) 0.0017(11) 0.0160(11) 0.0034(12)
C3 0.0484(15) 0.0409(17) 0.0468(16) 0.0090(13) 0.0131(13) 0.0178(14)
C4 0.0304(13) 0.066(2) 0.0575(18) 0.0062(16) 0.0064(12) 0.0128(15)
C5 0.0268(12) 0.0496(18) 0.0528(16) 0.0020(14) 0.0075(11) -0.0018(12)
C6 0.0279(11) 0.0305(13) 0.0309(12) -0.0052(10) 0.0119(9) -0.0028(10)
C7 0.0260(10) 0.0295(13) 0.0224(10) 0.0034(9) 0.0095(8) 0.0006(10)
C8 0.0408(13) 0.0415(17) 0.0530(16) -0.0004(13) 0.0214(12) -0.0131(13)
C9 0.0676(18) 0.0336(16) 0.0429(15) -0.0092(12) 0.0208(14) -0.0084(14)
C10 0.0741(19) 0.0380(17) 0.0581(17) -0.0094(14) 0.0476(16) -0.0018(15)
C11 0.0669(18) 0.0515(19) 0.0378(14) -0.0016(13) 0.0315(13) -0.0171(15)
C12 0.076(2) 0.072(2) 0.0278(13) -0.0053(14) 0.0191(13) -0.0349(18)
C13 0.0299(13) 0.101(3) 0.0564(18) 0.0299(19) 0.0097(12) 0.0056(16)
C14 0.0635(19) 0.081(3) 0.070(2) 0.048(2) 0.0308(17) 0.0264(19)
C15 0.070(2) 0.050(2) 0.086(2) 0.0198(17) 0.0509(18) 0.0288(17)
C16 0.0472(14) 0.0389(15) 0.0290(12) -0.0062(11) 0.0161(11) -0.0152(12)
C17 0.0264(11) 0.0296(14) 0.0227(11) -0.0021(10) 0.0103(9) -0.0035(11)
C18 0.0271(10) 0.0302(13) 0.0204(10) -0.0053(9) 0.0098(9) -0.0017(10)
C19 0.0326(11) 0.0288(13) 0.0252(11) -0.0033(10) 0.0122(9) -0.0014(10)
C20 0.0428(13) 0.0276(13) 0.0273(12) 0.0014(10) 0.0089(10) 0.0062(11)
C21 0.0319(12) 0.0414(16) 0.0304(12) -0.0041(12) 0.0012(10) 0.0107(12)
C22 0.0213(10) 0.0473(17) 0.0377(13) -0.0109(12) 0.0068(10) -0.0044(11)
C23 0.0316(11) 0.0337(14) 0.0261(11) -0.0024(10) 0.0118(9) -0.0013(11)
C24 0.0278(10) 0.0302(13) 0.0287(11) -0.0009(10) 0.0170(9) -0.0022(10)
C25 0.0344(12) 0.0337(14) 0.0289(12) 0.0001(10) 0.0168(10) -0.0014(11)
C26 0.0465(14) 0.0366(15) 0.0383(13) -0.0097(12) 0.0265(12) -0.0067(12)
C27 0.0574(16) 0.0264(14) 0.0549(16) -0.0034(12) 0.0374(14) 0.0009(13)
C28 0.0385(13) 0.0381(16) 0.0519(16) 0.0084(13) 0.0256(12) 0.0111(12)
C29 0.0308(11) 0.0335(14) 0.0324(12) -0.0004(11) 0.0144(10) -0.0004(11)
C30 0.0254(10) 0.0280(13) 0.0262(11) 0.0018(9) 0.0104(9) 0.0013(10)
C31 0.0270(11) 0.0337(14) 0.0262(11) -0.0001(10) 0.0108(9) 0.0016(10)
C32 0.0241(10) 0.0306(14) 0.0368(13) -0.0011(11) 0.0056(10) -0.0018(10)
C33 0.0246(11) 0.0381(15) 0.0481(14) 0.0072(12) 0.0167(11) -0.0030(11)
C34 0.0346(12) 0.0421(16) 0.0370(13) 0.0051(12) 0.0212(10) 0.0032(12)
C35 0.0301(11) 0.0321(14) 0.0287(12) -0.0017(10) 0.0122(9) -0.0035(10)
F19 0.0375(7) 0.0340(8) 0.0393(8) 0.0074(6) 0.0148(6) -0.0039(6)
F20 0.0597(9) 0.0378(9) 0.0432(8) 0.0143(7) 0.0111(7) 0.0085(8)
F21 0.0376(8) 0.0602(11) 0.0563(10) 0.0051(8) -0.0051(7) 0.0156(8)
F22 0.0250(7) 0.0705(12) 0.0566(10) -0.0036(9) 0.0084(6) -0.0095(7)
F23 0.0327(7) 0.0432(9) 0.0377(7) 0.0041(7) 0.0131(6) -0.0103(6)
F25 0.0440(8) 0.0415(9) 0.0288(7) -0.0084(6) 0.0068(6) -0.0008(7)
F26 0.0680(10) 0.0425(10) 0.0524(9) -0.0240(8) 0.0278(8) -0.0141(8)
F27 0.0852(12) 0.0302(9) 0.0802(12) -0.0074(8) 0.0444(10) 0.0085(9)
F28 0.0566(10) 0.0506(11) 0.0708(11) 0.0115(9) 0.0184(8) 0.0253(9)
F29 0.0322(7) 0.0457(9) 0.0377(8) -0.0006(7) 0.0039(6) 0.0035(7)
F31 0.0352(7) 0.0508(10) 0.0287(7) -0.0115(6) 0.0119(6) -0.0106(7)
F32 0.0307(7) 0.0464(10) 0.0480(8) -0.0090(7) 0.0056(6) -0.0100(7)
F33 0.0356(8) 0.0637(12) 0.0657(10) 0.0059(9) 0.0265(7) -0.0140(8)
F34 0.0531(9) 0.0746(13) 0.0487(9) -0.0012(8) 0.0366(8) -0.0095(9)
F35 0.0458(8) 0.0520(10) 0.0281(7) -0.0095(7) 0.0190(6) -0.0118(7)
C71 0.086(4) 0.090(3) 0.109(4) 0.010(2) 0.083(3) 0.006(3)
C72 0.090(3) 0.092(3) 0.139(4) -0.003(3) 0.093(3) 0.008(4)
C73 0.093(4) 0.105(3) 0.132(4) -0.019(3) 0.089(4) 0.004(4)
C74 0.104(4) 0.115(4) 0.121(4) -0.008(3) 0.081(4) 0.011(4)
C75 0.108(4) 0.101(3) 0.110(5) 0.006(3) 0.073(4) 0.020(4)
C76 0.096(4) 0.089(3) 0.110(5) 0.012(3) 0.075(4) 0.008(4)
C77 0.116(6) 0.134(7) 0.118(4) 0.027(3) 0.064(5) 0.024(5)

loop_
_geom_bond_atom_site_label_1
_geom_bond_atom_site_label_2
_geom_bond_distance
_geom_bond_site_symmetry_2
_geom_bond_publ_flag
Al1 C16 1.943(3) . ?
Al1 N1 1.9485(18) . ?
Al1 C7 1.975(2) . ?
Al1 C17 2.380(2) . ?
B1 C24 1.649(4) . ?
B1 C18 1.657(3) . ?
B1 C30 1.657(3) . ?
B1 C17 1.681(3) . ?
N1 C2 1.346(3) . ?
N1 C6 1.365(3) . ?
Si1 C9 1.859(3) . ?
Si1 C8 1.866(3) . ?
Si1 C7 1.875(2) . ?
Si1 C6 1.920(3) . ?
Si2 C12 1.870(3) . ?
Si2 C10 1.878(3) . ?
Si2 C11 1.885(3) . ?
Si2 C7 1.912(2) . ?
Si3 C15 1.866(3) . ?
Si3 C13 1.874(3) . ?
Si3 C14 1.882(3) . ?
Si3 C7 1.893(2) . ?
C2 C3 1.375(3) . ?
C2 H2 0.9500 . ?
C3 C4 1.378(4) . ?
C3 H3 0.9500 . ?
C4 C5 1.377(4) . ?
C4 H4 0.9500 . ?
C5 C6 1.388(3) . ?
C5 H5 0.9500 . ?
C8 H8A 0.9800 . ?
C8 H8B 0.9800 . ?
C8 H8C 0.9800 . ?
C9 H9A 0.9800 . ?
C9 H9B 0.9800 . ?
C9 H9C 0.9800 . ?
C10 H10A 0.9800 . ?
C10 H10B 0.9800 . ?
C10 H10C 0.9800 . ?
C11 H11A 0.9800 . ?
C11 H11B 0.9800 . ?
C11 H11C 0.9800 . ?
C12 H12A 0.9800 . ?
C12 H12B 0.9800 . ?
C12 H12C 0.9800 . ?
C13 H13A 0.9800 . ?
C13 H13B 0.9800 . ?
C13 H13C 0.9800 . ?
C14 H14A 0.9800 . ?
C14 H14B 0.9800 . ?
C14 H14C 0.9800 . ?
C15 H15A 0.9800 . ?
C15 H15B 0.9800 . ?
C15 H15C 0.9800 . ?
C16 H16A 0.9800 . ?
C16 H16B 0.9800 . ?
C16 H16C 0.9800 . ?
C17 H17A 0.94(2) . ?
C17 H17B 0.99(2) . ?
C17 H17C 1.00(3) . ?
C18 C19 1.389(3) . ?
C18 C23 1.392(3) . ?
C19 F19 1.360(3) . ?
C19 C20 1.384(3) . ?
C20 F20 1.346(3) . ?
C20 C21 1.365(4) . ?
C21 F21 1.343(3) . ?
C21 C22 1.365(4) . ?
C22 F22 1.356(3) . ?
C22 C23 1.377(3) . ?
C23 F23 1.354(3) . ?
C24 C25 1.386(3) . ?
C24 C29 1.391(3) . ?
C25 F25 1.357(3) . ?
C25 C26 1.380(4) . ?
C26 F26 1.348(3) . ?
C26 C27 1.367(4) . ?
C27 F27 1.351(3) . ?
C27 C28 1.365(4) . ?
C28 F28 1.348(3) . ?
C28 C29 1.374(4) . ?
C29 F29 1.359(3) . ?
C30 C31 1.382(3) . ?
C30 C35 1.388(3) . ?
C31 F31 1.355(3) . ?
C31 C32 1.383(3) . ?
C32 F32 1.344(3) . ?
C32 C33 1.372(3) . ?
C33 F33 1.347(3) . ?
C33 C34 1.373(4) . ?
C34 F34 1.351(3) . ?
C34 C35 1.374(3) . ?
C35 F35 1.356(3) . ?
C71 C72 1.3902 . ?
C71 C76 1.3907 . ?
C71 C77 1.5000 . ?
C72 C73 1.3900 . ?
C72 H72 0.9500 . ?
C73 C74 1.3902 . ?
C73 H73 0.9500 . ?
C74 C75 1.3902 . ?
C74 H74 0.9500 . ?
C75 C76 1.3890 . ?
C75 H75 0.9500 . ?
C76 H76 0.9500 . ?
C77 H77A 0.9800 . ?
C77 H77B 0.9800 . ?
C77 H77C 0.9800 . ?
